data_8101492
loop_
_publ_author_name
'Stumpf, Klaus'
'Blachnik, Roger'
'Reuter, Hans'

_publ_section_title
;
Crystal structure of pentachloro(phenylacetonitrile)niobium(V), 
(C6H5CH2CN)NbCl5
;
_journal_issue 2
_journal_name_full 'Zeitschrift f\"ur Kristallographie - New Crystal Structures'
_journal_page_first 279
_journal_page_last 280
_journal_volume 214
_journal_year 1999
_chemical_formula_moiety '(C6 H5 CH2 CN) Nb Cl5'
_chemical_formula_structural '(C6 H5 CH2 CN) Nb Cl5'
_chemical_formula_sum 'C8 H7 Cl5 N Nb'
_chemical_formula_weight 387.31
_space_group_IT_number 14
_symmetry_cell_setting monoclinic
_symmetry_space_group_name_Hall '-P 2ybc'
_symmetry_space_group_name_H-M 'P 1 21/c 1'
_cell_angle_alpha 90.00
_cell_angle_beta 94.38(2)
_cell_angle_gamma 90.00
_cell_formula_units_Z 4
_cell_length_a 7.403(1)
_cell_length_b 15.916(3)
_cell_length_c 11.344(2)
_cell_measurement_temperature 293(2)
_cell_volume 1332.7(4)
_diffrn_ambient_temperature 293(2)
_exptl_crystal_density_diffrn 1.930
_refine_ls_R_factor_obs 0.0273
_refine_ls_wR_factor_obs 0.0692
_cod_original_sg_symbol_H-M 'P 21/c'
_cod_database_code 8101492

loop_
_symmetry_equiv_pos_as_xyz
'x, y, z'
'-x, y+1/2, -z+1/2'
'-x, -y, -z'
'x, -y-1/2, z-1/2'

loop_
_atom_site_aniso_label
_atom_site_aniso_U_11
_atom_site_aniso_U_22
_atom_site_aniso_U_33
_atom_site_aniso_U_23
_atom_site_aniso_U_13
_atom_site_aniso_U_12
Nb1 0.0450(2) 0.0384(2) 0.0346(2) 0.0011(1) 0.0042(1) 0.0021(1)
Cl1 0.0695(6) 0.0833(7) 0.0577(5) 0.0059(5) -0.0184(5) -0.0109(5)
Cl2 0.0784(6) 0.0911(7) 0.0547(5) 0.0028(5) 0.0269(5) 0.0213(6)
Cl3 0.0666(6) 0.0606(5) 0.0583(5) 0.0033(4) -0.0172(4) -0.0043(4)
Cl4 0.0749(6) 0.0745(6) 0.0607(6) 0.0031(4) 0.0310(5) 0.0108(5)
Cl5 0.0695(6) 0.0432(5) 0.0880(7) 0.0162(4) 0.0050(5) 0.0026(4)
N1 0.056(2) 0.042(2) 0.051(2) -0.001(1) 0.002(1) 0.001(1)
C1 0.033(2) 0.037(2) 0.040(2) 0.004(1) -0.000(1) 0.000(1)
C2 0.047(2) 0.045(2) 0.047(2) 0.011(1) 0.006(1) 0.002(1)
C3 0.053(2) 0.040(2) 0.075(3) 0.006(2) 0.005(2) 0.006(2)
C4 0.050(2) 0.053(2) 0.056(2) -0.009(2) 0.004(2) 0.006(2)
C5 0.062(2) 0.065(2) 0.039(2) 0.003(2) 0.009(2) 0.005(2)
C6 0.052(2) 0.042(2) 0.047(2) 0.008(1) 0.006(2) -0.001(2)
C7 0.056(2) 0.044(2) 0.042(2) 0.003(1) 0.005(1) -0.002(2)
C8 0.046(2) 0.046(2) 0.045(2) -0.005(1) 0.001(1) 0.001(1)

loop_
_atom_site_label
_atom_site_type_symbol
_atom_site_fract_x
_atom_site_fract_y
_atom_site_fract_z
_atom_site_U_iso_or_equiv
_atom_site_thermal_displace_type
_atom_site_occupancy
_atom_site_calc_flag
_atom_site_refinement_flags
_atom_site_disorder_assembly
_atom_site_disorder_group
Nb1 Nb 0.74597(4) 0.35314(2) 0.02468(2) 0.0393(1) Uani 1 d . . .
Cl1 Cl 0.51098(14) 0.32199(7) -0.11517(9) 0.0713(3) Uani 1 d . . .
Cl2 Cl 0.94682(14) 0.31360(7) -0.11172(8) 0.0736(3) Uani 1 d . . .
Cl3 Cl 0.98411(13) 0.35252(6) 0.16952(9) 0.0630(3) Uani 1 d . . .
Cl4 Cl 0.54199(14) 0.35912(6) 0.16867(9) 0.0687(3) Uani 1 d . . .
Cl5 Cl 0.75282(12) 0.49235(6) -0.01319(9) 0.0670(3) Uani 1 d . . .
N1 N 0.7364(4) 0.2132(2) 0.0660(2) 0.0496(7) Uani 1 d . . .
C1 C 0.7378(4) -0.0050(2) 0.0327(2) 0.0368(7) Uani 1 d . . .
C2 C 0.7241(4) -0.0898(2) 0.0597(3) 0.0462(7) Uani 1 d . . .
H2 H 0.6956 -0.1059 0.1348 0.055 Uiso 1 calc R . .
C3 C 0.7525(4) -0.1503(2) -0.0243(3) 0.0558(9) Uani 1 d . . .
H3 H 0.7446 -0.2069 -0.0049 0.067 Uiso 1 calc R . .
C4 C 0.7921(5) -0.1275(2) -0.1360(3) 0.0532(8) Uani 1 d . . .
H4 H 0.8095 -0.1682 -0.1929 0.064 Uiso 1 calc R . .
C5 C 0.8058(5) -0.0440(2) -0.1627(3) 0.0549(9) Uani 1 d . . .
H5 H 0.8340 -0.0284 -0.2381 0.066 Uiso 1 calc R . .
C6 C 0.7783(4) 0.0178(2) -0.0797(3) 0.0467(8) Uani 1 d . . .
H6 H 0.7872 0.0743 -0.0996 0.056 Uiso 1 calc R . .
C7 C 0.7062(5) 0.0584(2) 0.1286(3) 0.0470(7) Uani 1 d . . .
H7A H 0.5857 0.0497 0.1545 0.056 Uiso 1 calc R . .
H7B H 0.7923 0.0478 0.1957 0.056 Uiso 1 calc R . .
C8 C 0.7228(4) 0.1456(2) 0.0933(3) 0.0455(8) Uani 1 d . . .

loop_
_geom_bond_atom_site_label_1
_geom_bond_atom_site_label_2
_geom_bond_distance
_geom_bond_site_symmetry_2
_geom_bond_publ_flag
Nb1 Cl5 2.258(1) . ?
Nb1 N1 2.279(3) . ?
Nb1 Cl4 2.310(1) . ?
Nb1 Cl2 2.314(1) . ?
Nb1 Cl3 2.316(1) . ?
Nb1 Cl1 2.317(1) . ?
N1 C8 1.125(4) . ?
C1 C6 1.380(4) . ?
C1 C2 1.390(4) . ?
C1 C7 1.515(4) . ?
C7 C8 1.453(4) . ?
C2 C3 1.382(5) . ?
C3 C4 1.372(5) . ?
C4 C5 1.368(5) . ?
C5 C6 1.388(5) . ?
